data_7036973
loop_
_publ_author_name
'Pascualini, M. E.'
'Stoian, S. A.'
'Ozarowski, A.'
'Di Russo, N. V.'
'Thuijs, A. E.'
'Abboud, K. A.'
'Christou, G.'
'Veige, A. S.'

_publ_section_title
;
 Synthesis and characterization of a family of M(2+) complexes supported
 by a trianionic ONO(3-) pincer-type ligand: towards the stabilization of
 high-spin square-planar complexes.
;
_journal_issue 46
_journal_name_full 'Dalton transactions (Cambridge, England : 2003)'
_journal_page_first 20207
_journal_page_last 20215
_journal_paper_doi 10.1039/c5dt03960f
_journal_volume 44
_journal_year 2015
_chemical_formula_sum 'C28 H32 Cl F12 Li2 N Ni O6'
_chemical_formula_weight 814.58
_space_group_crystal_system triclinic
_space_group_IT_number 2
_space_group_name_Hall '-P 1'
_space_group_name_H-M_alt 'P -1'
_symmetry_space_group_name_Hall '-P 1'
_symmetry_space_group_name_H-M 'P -1'
_atom_sites_solution_hydrogens geom
_audit_creation_method SHELXL-2013
_audit_update_record
;
2015-08-27 deposited with the CCDC.
2015-10-29 downloaded from the CCDC.
;
_cell_angle_alpha 84.244(1)
_cell_angle_beta 87.334(1)
_cell_angle_gamma 70.942(1)
_cell_formula_units_Z 4
_cell_length_a 10.0895(7)
_cell_length_b 11.9761(8)
_cell_length_c 30.403(2)
_cell_measurement_reflns_used 9922
_cell_measurement_temperature 100(2)
_cell_measurement_theta_max 28.0
_cell_measurement_theta_min 2.0
_cell_volume 3454.4(4)
_computing_cell_refinement 'Bruker APEX2'
_computing_data_collection 'Bruker APEX2 (Bruker, 2008)'
_computing_data_reduction 'Bruker SAINT (Bruker, 2008)'
_computing_molecular_graphics 'SHELXL-2013 (Sheldrick, 2013)'
_computing_publication_material 'SHELXL-2013 (Sheldrick, 2013)'
_computing_structure_refinement 'SHELXL-2013 (Sheldrick, 2013)'
_computing_structure_solution 'SHELXL-2013 (Sheldrick, 2013)'
_diffrn_ambient_temperature 100(2)
_diffrn_measured_fraction_theta_full 1.000
_diffrn_measured_fraction_theta_max 1.000
_diffrn_measurement_device_type 'Bruker APEX-II DUO'
_diffrn_measurement_method 'phi and omega scans'
_diffrn_radiation_type MoK\a
_diffrn_radiation_wavelength 0.71073
_diffrn_reflns_av_R_equivalents 0.0463
_diffrn_reflns_av_unetI/netI 0.0644
_diffrn_reflns_laue_measured_fraction_full 1.000
_diffrn_reflns_laue_measured_fraction_max 1.000
_diffrn_reflns_limit_h_max 13
_diffrn_reflns_limit_h_min -12
_diffrn_reflns_limit_k_max 15
_diffrn_reflns_limit_k_min -15
_diffrn_reflns_limit_l_max 39
_diffrn_reflns_limit_l_min -39
_diffrn_reflns_number 58080
_diffrn_reflns_point_group_measured_fraction_full 1.000
_diffrn_reflns_point_group_measured_fraction_max 1.000
_diffrn_reflns_theta_full 25.242
_diffrn_reflns_theta_max 27.500
_diffrn_reflns_theta_min 1.346
_diffrn_source 'fine-focus sealed tube'
_exptl_absorpt_coefficient_mu 0.744
_exptl_absorpt_correction_T_max 0.9866
_exptl_absorpt_correction_T_min 0.9163
_exptl_absorpt_correction_type analytical
_exptl_absorpt_process_details 'based on measured indexed crystal faces, Bruker SHELXTL  v6.14 (Bruker 2008)'
_exptl_crystal_colour brown
_exptl_crystal_density_diffrn 1.566
_exptl_crystal_description plates
_exptl_crystal_F_000 1656
_exptl_crystal_size_max 0.21
_exptl_crystal_size_mid 0.057
_exptl_crystal_size_min 0.056
_refine_diff_density_max 0.736
_refine_diff_density_min -0.455
_refine_diff_density_rms 0.063
_refine_ls_extinction_method none
_refine_ls_goodness_of_fit_ref 0.917
_refine_ls_hydrogen_treatment constr
_refine_ls_matrix_type full
_refine_ls_number_parameters 931
_refine_ls_number_reflns 15869
_refine_ls_number_restraints 0
_refine_ls_restrained_S_all 0.917
_refine_ls_R_factor_all 0.0655
_refine_ls_R_factor_gt 0.0351
_refine_ls_shift/su_max 0.006
_refine_ls_shift/su_mean 0.000
_refine_ls_structure_factor_coef Fsqd
_refine_ls_weighting_details 'w=1/[\s^2^(Fo^2^)+(0.0426P)^2^] where P=(Fo^2^+2Fc^2^)/3'
_refine_ls_weighting_scheme calc
_refine_ls_wR_factor_gt 0.0753
_refine_ls_wR_factor_ref 0.0854
_reflns_Friedel_coverage 0.000
_reflns_number_gt 10712
_reflns_number_total 15869
_reflns_threshold_expression 'I > 2\s(I)'
_cod_data_source_file c5dt03960f2.cif
_cod_data_source_block pasc31
_cod_depositor_comments 'Adding full bibliography for 7036971--7036973.cif.'
_cod_database_code 7036973
_shelx_space_group_comment
; 
The symmetry employed for this shelxl refinement is uniquely defined 
by the following loop, which should always be used as a source of 
symmetry information in preference to the above space-group names. 
They are only intended as comments. 
;
_shelxl_version_number 2013-3

loop_
_space_group_symop_operation_xyz
'x, y, z'
'-x, -y, -z'

loop_
_atom_site_label
_atom_site_type_symbol
_atom_site_fract_x
_atom_site_fract_y
_atom_site_fract_z
_atom_site_U_iso_or_equiv
_atom_site_adp_type
_atom_site_occupancy
_atom_site_site_symmetry_order
_atom_site_calc_flag
_atom_site_refinement_flags_posn
_atom_site_refinement_flags_adp
Ni1 Ni -0.14705(3) -0.43789(2) -0.12270(2) 0.01227(7) Uani 1 1 d . .
Cl1 Cl 0.08493(5) -0.45948(5) -0.12250(2) 0.01863(12) Uani 1 1 d . .
F1 F -0.02101(15) -0.81970(11) -0.07526(5) 0.0295(3) Uani 1 1 d . .
F2 F -0.16088(17) -0.86971(12) -0.11390(5) 0.0409(4) Uani 1 1 d . .
F3 F -0.24348(15) -0.74551(13) -0.06531(5) 0.0317(4) Uani 1 1 d . .
F4 F 0.09222(13) -0.74795(13) -0.15179(5) 0.0302(3) Uani 1 1 d . .
F5 F -0.04951(15) -0.79911(14) -0.18930(5) 0.0418(4) Uani 1 1 d . .
F6 F -0.04696(14) -0.61940(14) -0.19758(4) 0.0345(4) Uani 1 1 d . .
F7 F -0.30210(14) -0.12786(12) -0.21454(4) 0.0267(3) Uani 1 1 d . .
F8 F -0.39930(15) -0.26054(12) -0.19605(4) 0.0290(3) Uani 1 1 d . .
F9 F -0.50625(14) -0.08010(13) -0.18331(4) 0.0297(3) Uani 1 1 d . .
F10 F -0.15976(13) -0.07231(11) -0.15295(4) 0.0194(3) Uani 1 1 d . .
F11 F -0.23347(14) -0.08514(11) -0.08593(4) 0.0210(3) Uani 1 1 d . .
F12 F -0.37271(13) 0.02552(10) -0.13640(4) 0.0214(3) Uani 1 1 d . .
N1 N -0.33310(18) -0.42395(15) -0.11901(6) 0.0147(4) Uani 1 1 d . .
O1 O -0.10215(15) -0.59873(12) -0.10654(5) 0.0141(3) Uani 1 1 d . .
O2 O -0.18142(15) -0.27796(12) -0.13865(5) 0.0153(3) Uani 1 1 d . .
O3 O 0.03915(16) -0.62845(14) -0.01825(5) 0.0209(4) Uani 1 1 d . .
O4 O 0.26997(16) -0.73532(14) -0.06246(5) 0.0230(4) Uani 1 1 d . .
O5 O 0.14545(16) -0.19294(14) -0.15920(5) 0.0217(4) Uani 1 1 d . .
O6 O 0.02604(17) -0.25925(15) -0.22210(5) 0.0239(4) Uani 1 1 d . .
C1 C -0.1493(2) -0.67052(18) -0.13005(7) 0.0145(5) Uani 1 1 d . .
C2 C -0.2981(2) -0.61600(19) -0.14825(7) 0.0139(5) Uani 1 1 d . .
C3 C -0.3539(2) -0.68356(19) -0.17254(7) 0.0163(5) Uani 1 1 d . .
H3A H -0.2963 -0.7587 -0.1787 0.020 Uiso 1 1 calc R U
C4 C -0.4896(2) -0.6443(2) -0.18772(7) 0.0181(5) Uani 1 1 d . .
C5 C -0.5737(2) -0.5322(2) -0.17731(7) 0.0183(5) Uani 1 1 d . .
H5A H -0.6663 -0.5036 -0.1865 0.022 Uiso 1 1 calc R U
C6 C -0.5234(2) -0.4628(2) -0.15385(7) 0.0170(5) Uani 1 1 d . .
H6A H -0.5831 -0.3884 -0.1476 0.020 Uiso 1 1 calc R U
C7 C -0.3839(2) -0.50083(19) -0.13898(7) 0.0134(5) Uani 1 1 d . .
C8 C -0.1446(3) -0.7772(2) -0.09617(8) 0.0232(6) Uani 1 1 d . .
C9 C -0.0394(2) -0.7112(2) -0.16741(8) 0.0231(5) Uani 1 1 d . .
C10 C -0.5455(3) -0.7191(2) -0.21430(8) 0.0267(6) Uani 1 1 d . .
H10A H -0.4907 -0.8012 -0.2085 0.040 Uiso 1 1 calc R U
H10B H -0.5398 -0.6952 -0.2452 0.040 Uiso 1 1 calc R U
H10C H -0.6415 -0.7084 -0.2060 0.040 Uiso 1 1 calc R U
C11 C -0.3105(2) -0.18941(18) -0.13693(7) 0.0131(5) Uani 1 1 d . .
C12 C -0.4130(2) -0.21626(19) -0.10194(7) 0.0130(5) Uani 1 1 d . .
C13 C -0.5018(2) -0.12890(19) -0.07693(7) 0.0160(5) Uani 1 1 d . .
H13A H -0.4965 -0.0525 -0.0814 0.019 Uiso 1 1 calc R U
C14 C -0.5973(2) -0.1510(2) -0.04585(7) 0.0172(5) Uani 1 1 d . .
C15 C -0.6033(2) -0.2662(2) -0.04013(7) 0.0194(5) Uani 1 1 d . .
H15A H -0.6656 -0.2840 -0.0194 0.023 Uiso 1 1 calc R U
C16 C -0.5192(2) -0.3539(2) -0.06444(7) 0.0173(5) Uani 1 1 d . .
H16A H -0.5264 -0.4297 -0.0598 0.021 Uiso 1 1 calc R U
C17 C -0.4221(2) -0.33176(19) -0.09627(7) 0.0135(5) Uani 1 1 d . .
C18 C -0.3797(2) -0.1643(2) -0.18292(8) 0.0187(5) Uani 1 1 d . .
C19 C -0.2713(2) -0.07912(19) -0.12788(7) 0.0166(5) Uani 1 1 d . .
C20 C -0.6901(3) -0.0534(2) -0.01957(8) 0.0268(6) Uani 1 1 d . .
H20A H -0.7844 -0.0557 -0.0189 0.040 Uiso 1 1 calc R U
H20B H -0.6886 0.0221 -0.0332 0.040 Uiso 1 1 calc R U
H20C H -0.6562 -0.0646 0.0101 0.040 Uiso 1 1 calc R U
C21 C -0.0887(3) -0.6303(3) 0.00325(8) 0.0317(6) Uani 1 1 d . .
H21A H -0.1662 -0.5858 -0.0153 0.048 Uiso 1 1 calc R U
H21B H -0.0979 -0.5955 0.0308 0.048 Uiso 1 1 calc R U
H21C H -0.0882 -0.7108 0.0087 0.048 Uiso 1 1 calc R U
C22 C 0.1590(3) -0.6979(3) 0.00678(8) 0.0333(7) Uani 1 1 d . .
H22A H 0.1577 -0.7785 0.0133 0.040 Uiso 1 1 calc R U
H22B H 0.1597 -0.6644 0.0345 0.040 Uiso 1 1 calc R U
C23 C 0.2852(3) -0.6968(3) -0.02061(8) 0.0326(6) Uani 1 1 d . .
H23A H 0.2918 -0.6174 -0.0244 0.039 Uiso 1 1 calc R U
H23B H 0.3696 -0.7496 -0.0063 0.039 Uiso 1 1 calc R U
C24 C 0.3911(3) -0.7471(2) -0.08974(9) 0.0349(7) Uani 1 1 d . .
H24A H 0.3773 -0.7727 -0.1176 0.052 Uiso 1 1 calc R U
H24B H 0.4710 -0.8047 -0.0755 0.052 Uiso 1 1 calc R U
H24C H 0.4070 -0.6720 -0.0946 0.052 Uiso 1 1 calc R U
C25 C 0.1639(3) -0.1202(2) -0.12752(9) 0.0330(6) Uani 1 1 d . .
H25A H 0.1482 -0.1529 -0.0984 0.049 Uiso 1 1 calc R U
H25B H 0.0983 -0.0417 -0.1329 0.049 Uiso 1 1 calc R U
H25C H 0.2577 -0.1168 -0.1299 0.049 Uiso 1 1 calc R U
C26 C 0.1640(3) -0.1474(2) -0.20347(8) 0.0245(6) Uani 1 1 d . .
H26A H 0.2550 -0.1362 -0.2070 0.029 Uiso 1 1 calc R U
H26B H 0.0922 -0.0715 -0.2103 0.029 Uiso 1 1 calc R U
C27 C 0.1536(2) -0.2351(2) -0.23367(8) 0.0245(6) Uani 1 1 d . .
H27A H 0.1518 -0.2025 -0.2642 0.029 Uiso 1 1 calc R U
H27B H 0.2332 -0.3073 -0.2299 0.029 Uiso 1 1 calc R U
C28 C 0.0009(3) -0.3416(2) -0.24853(9) 0.0379(7) Uani 1 1 d . .
H28A H -0.0867 -0.3530 -0.2398 0.057 Uiso 1 1 calc R U
H28B H 0.0753 -0.4160 -0.2446 0.057 Uiso 1 1 calc R U
H28C H -0.0027 -0.3114 -0.2791 0.057 Uiso 1 1 calc R U
Li1 Li 0.0771(4) -0.6407(3) -0.08140(12) 0.0201(9) Uani 1 1 d . .
Li2 Li -0.0056(4) -0.2646(4) -0.15859(13) 0.0237(9) Uani 1 1 d . .
Ni2 Ni -0.59265(3) -0.15234(2) -0.37843(2) 0.01642(7) Uani 1 1 d . .
F13 F -0.37681(13) -0.51878(11) -0.40456(5) 0.0274(3) Uani 1 1 d . .
F14 F -0.53801(14) -0.56449(12) -0.43450(5) 0.0308(4) Uani 1 1 d . .
F15 F -0.46554(14) -0.42437(12) -0.46545(4) 0.0286(3) Uani 1 1 d . .
F16 F -0.55334(15) -0.52266(13) -0.33735(5) 0.0349(4) Uani 1 1 d . .
F17 F -0.73507(16) -0.36934(13) -0.33202(5) 0.0372(4) Uani 1 1 d . .
F18 F -0.74001(15) -0.50424(13) -0.37248(5) 0.0351(4) Uani 1 1 d . .
F19 F -0.66865(16) 0.22191(12) -0.36195(5) 0.0374(4) Uani 1 1 d . .
F20 F -0.87339(16) 0.22363(12) -0.37923(5) 0.0349(4) Uani 1 1 d . .
F21 F -0.83336(15) 0.25238(12) -0.31237(5) 0.0313(3) Uani 1 1 d . .
F22 F -0.53113(15) 0.05112(14) -0.29767(5) 0.0357(4) Uani 1 1 d . .
F23 F -0.71445(14) 0.06364(12) -0.25685(4) 0.0282(3) Uani 1 1 d . .
F24 F -0.60168(14) -0.10056(12) -0.28406(5) 0.0298(3) Uani 1 1 d . .
Cl2 Cl -0.36554(6) -0.15499(5) -0.38238(2) 0.02689(14) Uani 1 1 d . .
N2 N -0.77678(19) -0.14205(16) -0.38147(6) 0.0171(4) Uani 1 1 d . .
O7 O -0.52904(15) -0.31371(13) -0.38534(5) 0.0172(3) Uani 1 1 d . .
O8 O -0.64619(16) 0.00722(13) -0.37010(5) 0.0199(4) Uani 1 1 d . .
O9 O -0.15082(16) -0.44373(14) -0.38383(5) 0.0247(4) Uani 1 1 d . .
O10 O -0.28242(18) -0.43693(15) -0.30619(5) 0.0298(4) Uani 1 1 d . .
O11 O -0.54972(18) 0.08696(15) -0.46076(6) 0.0294(4) Uani 1 1 d . .
O12 O -0.39420(18) 0.16200(15) -0.41176(6) 0.0327(4) Uani 1 1 d . .
C31 C -0.6068(2) -0.37781(19) -0.40029(7) 0.0161(5) Uani 1 1 d . .
C32 C -0.7324(2) -0.30459(19) -0.42875(7) 0.0148(5) Uani 1 1 d . .
C33 C -0.8127(2) -0.19092(19) -0.41687(7) 0.0157(5) Uani 1 1 d . .
C34 C -0.9272(2) -0.1254(2) -0.44377(7) 0.0191(5) Uani 1 1 d . .
H34A H -0.9797 -0.0491 -0.4373 0.023 Uiso 1 1 calc R U
C35 C -0.9634(2) -0.1711(2) -0.47945(7) 0.0207(5) Uani 1 1 d . .
H35A H -1.0393 -0.1250 -0.4966 0.025 Uiso 1 1 calc R U
C36 C -0.8886(2) -0.2849(2) -0.49031(8) 0.0217(5) Uani 1 1 d . .
C37 C -0.7733(2) -0.3491(2) -0.46481(7) 0.0192(5) Uani 1 1 d . .
H37A H -0.7211 -0.4249 -0.4720 0.023 Uiso 1 1 calc R U
C38 C -0.4984(2) -0.4721(2) -0.42669(8) 0.0216(5) Uani 1 1 d . .
C39 C -0.6595(3) -0.4437(2) -0.36033(8) 0.0254(6) Uani 1 1 d . .
C40 C -0.9291(3) -0.3368(2) -0.52894(8) 0.0331(7) Uani 1 1 d . .
H40A H -0.8522 -0.4041 -0.5367 0.050 Uiso 1 1 calc R U
H40B H -0.9516 -0.2780 -0.5538 0.050 Uiso 1 1 calc R U
H40C H -1.0093 -0.3611 -0.5208 0.050 Uiso 1 1 calc R U
C41 C -0.7352(2) 0.05250(19) -0.33571(7) 0.0185(5) Uani 1 1 d . .
C42 C -0.8649(2) 0.01235(19) -0.32934(7) 0.0158(5) Uani 1 1 d . .
C43 C -0.8804(2) -0.07758(19) -0.35357(7) 0.0161(5) Uani 1 1 d . .
C44 C -1.0038(2) -0.1080(2) -0.34551(7) 0.0178(5) Uani 1 1 d . .
H44A H -1.0162 -0.1676 -0.3606 0.021 Uiso 1 1 calc R U
C45 C -1.1067(2) -0.0526(2) -0.31607(7) 0.0191(5) Uani 1 1 d . .
H45A H -1.1866 -0.0751 -0.3119 0.023 Uiso 1 1 calc R U
C46 C -1.0926(2) 0.0362(2) -0.29266(7) 0.0198(5) Uani 1 1 d . .
C47 C -0.9714(2) 0.0663(2) -0.29968(7) 0.0188(5) Uani 1 1 d . .
H47A H -0.9602 0.1252 -0.2839 0.023 Uiso 1 1 calc R U
C48 C -0.7784(3) 0.1880(2) -0.34697(8) 0.0262(6) Uani 1 1 d . .
C49 C -0.6469(2) 0.0181(2) -0.29300(8) 0.0225(5) Uani 1 1 d . .
C50 C -1.2055(2) 0.0984(2) -0.26066(8) 0.0263(6) Uani 1 1 d . .
H50A H -1.2135 0.1808 -0.2623 0.039 Uiso 1 1 calc R U
H50B H -1.1813 0.0628 -0.2312 0.039 Uiso 1 1 calc R U
H50C H -1.2934 0.0910 -0.2682 0.039 Uiso 1 1 calc R U
C51 C -0.0794(3) -0.3957(3) -0.41859(9) 0.0359(7) Uani 1 1 d . .
H51A H -0.1398 -0.3662 -0.4436 0.054 Uiso 1 1 calc R U
H51B H 0.0039 -0.4566 -0.4271 0.054 Uiso 1 1 calc R U
H51C H -0.0542 -0.3320 -0.4084 0.054 Uiso 1 1 calc R U
C52 C -0.0680(3) -0.4851(2) -0.34561(9) 0.0342(7) Uani 1 1 d . .
H52A H -0.0425 -0.4211 -0.3351 0.041 Uiso 1 1 calc R U
H52B H 0.0173 -0.5480 -0.3523 0.041 Uiso 1 1 calc R U
C53 C -0.1529(3) -0.5306(2) -0.31109(9) 0.0364(7) Uani 1 1 d . .
H53A H -0.1702 -0.5999 -0.3202 0.044 Uiso 1 1 calc R U
H53B H -0.1035 -0.5526 -0.2833 0.044 Uiso 1 1 calc R U
C54 C -0.3636(3) -0.4606(3) -0.26897(9) 0.0456(8) Uani 1 1 d . .
H54A H -0.4531 -0.3992 -0.2689 0.068 Uiso 1 1 calc R U
H54B H -0.3153 -0.4626 -0.2423 0.068 Uiso 1 1 calc R U
H54C H -0.3771 -0.5357 -0.2707 0.068 Uiso 1 1 calc R U
C55 C -0.6863(3) 0.0982(3) -0.47609(9) 0.0362(7) Uani 1 1 d . .
H55A H -0.7156 0.0343 -0.4622 0.054 Uiso 1 1 calc R U
H55B H -0.6828 0.0952 -0.5076 0.054 Uiso 1 1 calc R U
H55C H -0.7519 0.1725 -0.4687 0.054 Uiso 1 1 calc R U
C56 C -0.5015(3) 0.1794(2) -0.48026(9) 0.0363(7) Uani 1 1 d . .
H56A H -0.5703 0.2561 -0.4760 0.044 Uiso 1 1 calc R U
H56B H -0.4856 0.1729 -0.5118 0.044 Uiso 1 1 calc R U
C57 C -0.3677(3) 0.1670(3) -0.45821(9) 0.0363(7) Uani 1 1 d . .
H57A H -0.2952 0.0952 -0.4658 0.044 Uiso 1 1 calc R U
H57B H -0.3365 0.2342 -0.4677 0.044 Uiso 1 1 calc R U
C58 C -0.2853(3) 0.1768(3) -0.38726(11) 0.0453(8) Uani 1 1 d . .
H58A H -0.3092 0.1738 -0.3563 0.068 Uiso 1 1 calc R U
H58B H -0.2738 0.2521 -0.3967 0.068 Uiso 1 1 calc R U
H58C H -0.1992 0.1144 -0.3923 0.068 Uiso 1 1 calc R U
Li3 Li -0.3447(4) -0.3582(4) -0.36478(14) 0.0260(9) Uani 1 1 d . .
Li4 Li -0.4999(4) 0.0517(4) -0.39759(14) 0.0285(10) Uani 1 1 d . .

loop_
_atom_site_aniso_label
_atom_site_aniso_U_11
_atom_site_aniso_U_22
_atom_site_aniso_U_33
_atom_site_aniso_U_23
_atom_site_aniso_U_13
_atom_site_aniso_U_12
Ni1 0.01093(14) 0.00976(14) 0.01656(15) -0.00142(11) 0.00120(11) -0.00406(11)
Cl1 0.0128(3) 0.0174(3) 0.0253(3) 0.0009(2) 0.0008(2) -0.0054(2)
F1 0.0348(8) 0.0168(7) 0.0349(8) 0.0043(6) -0.0179(7) -0.0051(6)
F2 0.0605(11) 0.0163(8) 0.0521(10) 0.0034(7) -0.0281(9) -0.0193(7)
F3 0.0343(9) 0.0374(9) 0.0270(8) 0.0098(7) -0.0001(7) -0.0204(7)
F4 0.0140(7) 0.0360(9) 0.0380(9) -0.0136(7) -0.0028(6) -0.0013(6)
F5 0.0223(8) 0.0544(11) 0.0536(10) -0.0426(9) 0.0059(7) -0.0091(7)
F6 0.0246(8) 0.0571(11) 0.0186(8) 0.0011(7) 0.0040(6) -0.0109(7)
F7 0.0315(8) 0.0380(9) 0.0158(7) 0.0041(6) 0.0002(6) -0.0203(7)
F8 0.0457(9) 0.0295(8) 0.0204(7) -0.0013(6) -0.0072(7) -0.0231(7)
F9 0.0212(8) 0.0341(8) 0.0283(8) 0.0027(6) -0.0086(6) -0.0019(6)
F10 0.0192(7) 0.0167(7) 0.0250(7) -0.0008(5) 0.0043(6) -0.0106(5)
F11 0.0296(8) 0.0200(7) 0.0177(7) -0.0018(5) -0.0029(6) -0.0136(6)
F12 0.0215(7) 0.0103(6) 0.0306(8) 0.0009(6) 0.0004(6) -0.0035(5)
N1 0.0110(9) 0.0113(9) 0.0226(10) -0.0041(8) 0.0017(8) -0.0041(7)
O1 0.0164(8) 0.0101(7) 0.0170(8) -0.0014(6) -0.0028(6) -0.0057(6)
O2 0.0121(8) 0.0116(8) 0.0217(8) -0.0015(6) 0.0036(6) -0.0039(6)
O3 0.0192(9) 0.0266(9) 0.0175(8) -0.0021(7) 0.0001(7) -0.0082(7)
O4 0.0183(9) 0.0249(9) 0.0238(9) -0.0009(7) -0.0014(7) -0.0045(7)
O5 0.0203(9) 0.0251(9) 0.0214(9) 0.0024(7) -0.0013(7) -0.0111(7)
O6 0.0269(9) 0.0285(9) 0.0214(9) -0.0054(7) 0.0049(7) -0.0158(8)
C1 0.0154(11) 0.0120(11) 0.0169(12) -0.0038(9) -0.0006(9) -0.0046(9)
C2 0.0142(11) 0.0140(11) 0.0145(11) -0.0009(9) 0.0021(9) -0.0063(9)
C3 0.0161(12) 0.0157(11) 0.0177(12) -0.0052(9) 0.0047(9) -0.0054(9)
C4 0.0173(12) 0.0231(12) 0.0172(12) -0.0041(10) 0.0019(10) -0.0106(10)
C5 0.0121(11) 0.0229(12) 0.0205(12) 0.0001(10) -0.0015(10) -0.0068(9)
C6 0.0142(11) 0.0155(11) 0.0208(12) -0.0010(9) 0.0035(9) -0.0046(9)
C7 0.0144(11) 0.0147(11) 0.0129(11) -0.0006(9) 0.0025(9) -0.0078(9)
C8 0.0286(14) 0.0141(12) 0.0296(14) 0.0002(10) -0.0115(12) -0.0095(10)
C9 0.0151(12) 0.0279(14) 0.0251(14) -0.0105(11) -0.0023(10) -0.0029(10)
C10 0.0210(13) 0.0329(15) 0.0302(14) -0.0103(12) -0.0010(11) -0.0117(11)
C11 0.0119(11) 0.0112(10) 0.0161(11) -0.0013(9) 0.0005(9) -0.0038(8)
C12 0.0110(11) 0.0151(11) 0.0129(11) 0.0005(9) -0.0035(9) -0.0043(9)
C13 0.0154(11) 0.0125(11) 0.0203(12) -0.0007(9) -0.0033(9) -0.0045(9)
C14 0.0138(11) 0.0199(12) 0.0162(12) -0.0030(9) -0.0010(9) -0.0027(9)
C15 0.0143(12) 0.0245(13) 0.0195(12) -0.0011(10) 0.0023(10) -0.0071(10)
C16 0.0164(12) 0.0139(11) 0.0233(13) -0.0001(9) -0.0011(10) -0.0076(9)
C17 0.0101(11) 0.0145(11) 0.0156(11) -0.0013(9) -0.0007(9) -0.0036(9)
C18 0.0182(12) 0.0197(12) 0.0199(12) 0.0006(10) 0.0007(10) -0.0092(10)
C19 0.0165(12) 0.0121(11) 0.0205(12) -0.0008(9) 0.0014(10) -0.0042(9)
C20 0.0280(14) 0.0234(13) 0.0261(14) -0.0061(11) 0.0088(11) -0.0043(11)
C21 0.0329(15) 0.0442(17) 0.0246(14) -0.0125(12) 0.0114(12) -0.0203(13)
C22 0.0366(16) 0.0415(17) 0.0168(13) -0.0027(12) -0.0084(12) -0.0046(13)
C23 0.0225(14) 0.0410(17) 0.0313(15) -0.0066(13) -0.0110(12) -0.0038(12)
C24 0.0224(14) 0.0356(16) 0.0418(17) -0.0018(13) 0.0076(12) -0.0044(12)
C25 0.0323(16) 0.0427(17) 0.0303(15) -0.0038(13) -0.0079(12) -0.0197(13)
C26 0.0197(13) 0.0296(14) 0.0259(14) 0.0084(11) -0.0014(11) -0.0135(11)
C27 0.0194(13) 0.0310(14) 0.0211(13) 0.0044(11) 0.0045(10) -0.0081(11)
C28 0.0566(19) 0.0337(16) 0.0315(16) -0.0080(13) 0.0018(14) -0.0244(14)
Li1 0.018(2) 0.023(2) 0.018(2) 0.0000(16) -0.0003(16) -0.0044(16)
Li2 0.023(2) 0.025(2) 0.026(2) -0.0019(18) 0.0039(18) -0.0133(18)
Ni2 0.01403(15) 0.01274(15) 0.02193(16) -0.00364(12) -0.00026(12) -0.00298(11)
F13 0.0175(7) 0.0201(7) 0.0402(9) -0.0096(6) -0.0061(6) 0.0025(6)
F14 0.0278(8) 0.0176(7) 0.0472(9) -0.0134(7) -0.0072(7) -0.0035(6)
F15 0.0244(8) 0.0322(8) 0.0256(8) -0.0080(6) 0.0079(6) -0.0036(6)
F16 0.0285(8) 0.0327(9) 0.0385(9) 0.0166(7) -0.0089(7) -0.0078(7)
F17 0.0428(9) 0.0342(9) 0.0275(8) 0.0016(7) 0.0148(7) -0.0061(7)
F18 0.0290(8) 0.0320(9) 0.0493(10) 0.0096(7) -0.0061(7) -0.0197(7)
F19 0.0437(10) 0.0198(8) 0.0507(10) -0.0035(7) 0.0153(8) -0.0149(7)
F20 0.0489(10) 0.0241(8) 0.0266(8) 0.0059(6) -0.0095(7) -0.0063(7)
F21 0.0400(9) 0.0165(7) 0.0355(9) -0.0107(6) 0.0066(7) -0.0053(6)
F22 0.0301(8) 0.0481(10) 0.0374(9) -0.0022(7) -0.0042(7) -0.0244(7)
F23 0.0283(8) 0.0344(8) 0.0227(8) -0.0054(6) -0.0032(6) -0.0100(7)
F24 0.0302(8) 0.0246(8) 0.0303(8) 0.0043(6) -0.0069(7) -0.0041(6)
Cl2 0.0190(3) 0.0211(3) 0.0405(4) -0.0031(3) -0.0001(3) -0.0065(2)
N2 0.0147(10) 0.0171(10) 0.0191(10) -0.0061(8) -0.0011(8) -0.0030(8)
O7 0.0147(8) 0.0138(8) 0.0234(9) -0.0043(7) -0.0034(7) -0.0038(6)
O8 0.0220(9) 0.0138(8) 0.0242(9) -0.0047(7) 0.0061(7) -0.0063(7)
O9 0.0198(9) 0.0271(9) 0.0279(10) -0.0044(8) 0.0005(7) -0.0081(7)
O10 0.0305(10) 0.0334(10) 0.0215(9) 0.0039(8) -0.0019(8) -0.0069(8)
O11 0.0292(10) 0.0282(10) 0.0305(10) 0.0007(8) 0.0036(8) -0.0105(8)
O12 0.0313(10) 0.030(1) 0.0400(11) 0.0002(8) -0.0030(9) -0.0150(8)
C31 0.0167(12) 0.0134(11) 0.0189(12) -0.0035(9) 0.0000(9) -0.0052(9)
C32 0.0130(11) 0.0157(11) 0.0157(11) -0.0013(9) 0.0007(9) -0.0047(9)
C33 0.0142(11) 0.0170(11) 0.0163(12) -0.0003(9) 0.0009(9) -0.0063(9)
C34 0.0153(12) 0.0168(12) 0.0231(13) -0.0019(10) -0.0001(10) -0.0023(9)
C35 0.0150(12) 0.0278(13) 0.0172(12) 0.0016(10) -0.0042(10) -0.0046(10)
C36 0.0185(12) 0.0299(14) 0.0171(12) -0.0056(10) 0.0026(10) -0.0078(10)
C37 0.0187(12) 0.0196(12) 0.0194(12) -0.0059(10) 0.0033(10) -0.0056(10)
C38 0.0178(12) 0.0166(12) 0.0303(14) -0.0056(10) -0.0043(11) -0.0039(10)
C39 0.0225(13) 0.0215(13) 0.0301(14) 0.0047(11) -0.0030(11) -0.0060(11)
C40 0.0268(15) 0.0443(17) 0.0279(15) -0.0161(13) -0.0034(12) -0.0072(12)
C41 0.0219(12) 0.0145(11) 0.0190(12) -0.0036(9) 0.0018(10) -0.0053(9)
C42 0.0169(12) 0.0132(11) 0.0159(12) 0.0002(9) -0.0033(9) -0.0028(9)
C43 0.0164(12) 0.0133(11) 0.0160(12) 0.0006(9) -0.0028(9) -0.0014(9)
C44 0.0191(12) 0.0164(12) 0.0182(12) -0.0030(9) -0.0028(10) -0.0053(9)
C45 0.0148(12) 0.0238(13) 0.0180(12) -0.0016(10) -0.0018(10) -0.0053(10)
C46 0.0183(12) 0.0216(12) 0.0167(12) -0.0034(10) -0.0008(10) -0.002(1)
C47 0.0231(13) 0.0165(12) 0.0165(12) -0.0030(9) -0.0022(10) -0.0053(10)
C48 0.0298(14) 0.0211(13) 0.0269(14) -0.0033(11) 0.0025(12) -0.0071(11)
C49 0.0222(13) 0.0254(13) 0.0218(13) -0.0008(10) -0.0015(10) -0.0107(10)
C50 0.0225(13) 0.0321(15) 0.0245(14) -0.0086(11) 0.0014(11) -0.0076(11)
C51 0.0330(16) 0.0411(17) 0.0369(16) -0.0121(13) 0.0125(13) -0.0158(13)
C52 0.0219(14) 0.0322(15) 0.0428(17) -0.0017(13) -0.0080(13) -0.0006(12)
C53 0.0340(16) 0.0296(15) 0.0372(16) 0.0059(12) -0.0131(13) 0.0004(12)
C54 0.051(2) 0.067(2) 0.0202(15) 0.0017(14) 0.0026(14) -0.0244(17)
C55 0.0276(15) 0.0437(17) 0.0350(16) -0.0070(13) -0.0043(13) -0.0070(13)
C56 0.0478(18) 0.0297(15) 0.0323(16) 0.0015(12) 0.0041(14) -0.0158(13)
C57 0.0388(17) 0.0338(16) 0.0394(17) -0.0019(13) 0.0112(14) -0.0177(13)
C58 0.0369(17) 0.0350(17) 0.063(2) 0.0100(15) -0.0226(16) -0.0121(14)
Li3 0.022(2) 0.026(2) 0.027(2) 0.0034(18) -0.0038(18) -0.0053(18)
Li4 0.028(2) 0.026(2) 0.033(2) 0.0000(19) 0.003(2) -0.0120(19)

loop_
_atom_type_symbol
_atom_type_description
_atom_type_scat_dispersion_real
_atom_type_scat_dispersion_imag
_atom_type_scat_source
C C 0.0033 0.0016 'International Tables Vol C Tables 4.2.6.8 and 6.1.1.4'
H H 0.0000 0.0000 'International Tables Vol C Tables 4.2.6.8 and 6.1.1.4'
F F 0.0171 0.0103 'International Tables Vol C Tables 4.2.6.8 and 6.1.1.4'
Li Li -0.0003 0.0001 'International Tables Vol C Tables 4.2.6.8 and 6.1.1.4'
N N 0.0061 0.0033 'International Tables Vol C Tables 4.2.6.8 and 6.1.1.4'
Ni Ni 0.3393 1.1124 'International Tables Vol C Tables 4.2.6.8 and 6.1.1.4'
O O 0.0106 0.0060 'International Tables Vol C Tables 4.2.6.8 and 6.1.1.4'
Cl Cl 0.1484 0.1585 'International Tables Vol C Tables 4.2.6.8 and 6.1.1.4'

loop_
_geom_angle_atom_site_label_1
_geom_angle_atom_site_label_2
_geom_angle_atom_site_label_3
_geom_angle
N1 Ni1 O1 89.42(7)
N1 Ni1 O2 93.77(7)
O1 Ni1 O2 176.79(7)
N1 Ni1 Cl1 176.26(6)
O1 Ni1 Cl1 88.76(5)
O2 Ni1 Cl1 88.03(5)
N1 Ni1 Li1 123.93(9)
O1 Ni1 Li1 38.55(9)
O2 Ni1 Li1 138.38(9)
Cl1 Ni1 Li1 53.36(8)
N1 Ni1 Li2 130.56(10)
O1 Ni1 Li2 138.99(9)
O2 Ni1 Li2 37.97(9)
Cl1 Ni1 Li2 51.86(8)
Li1 Ni1 Li2 105.12(11)
Ni1 Cl1 Li2 79.6(1)
Ni1 Cl1 Li1 77.71(9)
Li2 Cl1 Li1 156.95(13)
C8 F1 Li1 104.71(15)
C9 F4 Li1 105.38(15)
C19 F10 Li2 108.46(15)
C7 N1 C17 121.47(17)
C7 N1 Ni1 120.98(14)
C17 N1 Ni1 117.54(14)
C1 O1 Ni1 121.51(13)
C1 O1 Li1 125.53(17)
Ni1 O1 Li1 103.84(14)
C11 O2 Ni1 126.03(13)
C11 O2 Li2 128.72(18)
Ni1 O2 Li2 105.23(14)
C21 O3 C22 112.18(19)
C21 O3 Li1 124.29(18)
C22 O3 Li1 110.72(17)
C24 O4 C23 111.58(19)
C24 O4 Li1 123.67(18)
C23 O4 Li1 105.27(17)
C25 O5 C26 112.28(18)
C25 O5 Li2 126.00(19)
C26 O5 Li2 108.37(18)
C28 O6 C27 113.15(19)
C28 O6 Li2 122.82(19)
C27 O6 Li2 110.82(18)
O1 C1 C2 116.16(17)
O1 C1 C8 103.64(17)
C2 C1 C8 109.02(18)
O1 C1 C9 106.00(17)
C2 C1 C9 111.64(18)
C8 C1 C9 110.00(18)
C3 C2 C7 119.0(2)
C3 C2 C1 119.63(19)
C7 C2 C1 121.31(19)
C4 C3 C2 123.5(2)
C4 C3 H3A 118.3
C2 C3 H3A 118.3
C3 C4 C5 116.8(2)
C3 C4 C10 122.0(2)
C5 C4 C10 121.2(2)
C6 C5 C4 121.7(2)
C6 C5 H5A 119.1
C4 C5 H5A 119.1
C5 C6 C7 122.0(2)
C5 C6 H6A 119.0
C7 C6 H6A 119.0
N1 C7 C6 120.27(19)
N1 C7 C2 122.59(19)
C6 C7 C2 117.0(2)
F3 C8 F2 107.4(2)
F3 C8 F1 106.91(19)
F2 C8 F1 105.67(18)
F3 C8 C1 110.82(18)
F2 C8 C1 114.2(2)
F1 C8 C1 111.47(19)
F5 C9 F6 106.8(2)
F5 C9 F4 105.92(18)
F6 C9 F4 105.99(19)
F5 C9 C1 116.3(2)
F6 C9 C1 109.93(18)
F4 C9 C1 111.30(18)
C4 C10 H10A 109.5
C4 C10 H10B 109.5
H10A C10 H10B 109.5
C4 C10 H10C 109.5
H10A C10 H10C 109.5
H10B C10 H10C 109.5
O2 C11 C12 114.57(17)
O2 C11 C19 103.33(16)
C12 C11 C19 112.00(17)
O2 C11 C18 109.60(17)
C12 C11 C18 109.16(17)
C19 C11 C18 107.89(17)
C13 C12 C17 119.1(2)
C13 C12 C11 122.26(19)
C17 C12 C11 118.59(18)
C14 C13 C12 123.0(2)
C14 C13 H13A 118.5
C12 C13 H13A 118.5
C13 C14 C15 117.1(2)
C13 C14 C20 120.8(2)
C15 C14 C20 122.1(2)
C16 C15 C14 121.6(2)
C16 C15 H15A 119.2
C14 C15 H15A 119.2
C15 C16 C17 121.5(2)
C15 C16 H16A 119.2
C17 C16 H16A 119.2
N1 C17 C12 121.89(19)
N1 C17 C16 120.36(19)
C12 C17 C16 117.63(19)
F8 C18 F7 106.56(18)
F8 C18 F9 106.39(18)
F7 C18 F9 106.56(18)
F8 C18 C11 111.84(18)
F7 C18 C11 112.52(18)
F9 C18 C11 112.52(18)
F11 C19 F12 107.29(17)
F11 C19 F10 105.94(17)
F12 C19 F10 105.80(16)
F11 C19 C11 111.45(17)
F12 C19 C11 115.07(18)
F10 C19 C11 110.74(17)
C14 C20 H20A 109.5
C14 C20 H20B 109.5
H20A C20 H20B 109.5
C14 C20 H20C 109.5
H20A C20 H20C 109.5
H20B C20 H20C 109.5
O3 C21 H21A 109.5
O3 C21 H21B 109.5
H21A C21 H21B 109.5
O3 C21 H21C 109.5
H21A C21 H21C 109.5
H21B C21 H21C 109.5
O3 C22 C23 107.0(2)
O3 C22 H22A 110.3
C23 C22 H22A 110.3
O3 C22 H22B 110.3
C23 C22 H22B 110.3
H22A C22 H22B 108.6
O4 C23 C22 107.3(2)
O4 C23 Li1 44.47(12)
C22 C23 Li1 76.64(16)
O4 C23 H23A 110.3
C22 C23 H23A 110.3
Li1 C23 H23A 92.3
O4 C23 H23B 110.3
C22 C23 H23B 110.3
Li1 C23 H23B 153.0
H23A C23 H23B 108.5
O4 C24 H24A 109.5
O4 C24 H24B 109.5
H24A C24 H24B 109.5
O4 C24 H24C 109.5
H24A C24 H24C 109.5
H24B C24 H24C 109.5
O5 C25 H25A 109.5
O5 C25 H25B 109.5
H25A C25 H25B 109.5
O5 C25 H25C 109.5
H25A C25 H25C 109.5
H25B C25 H25C 109.5
O5 C26 C27 107.77(19)
O5 C26 Li2 42.45(13)
C27 C26 Li2 74.82(15)
O5 C26 H26A 110.2
C27 C26 H26A 110.2
Li2 C26 H26A 148.5
O5 C26 H26B 110.2
C27 C26 H26B 110.2
Li2 C26 H26B 98.0
H26A C26 H26B 108.5
O6 C27 C26 106.60(19)
O6 C27 Li2 40.55(13)
C26 C27 Li2 74.07(15)
O6 C27 H27A 110.4
C26 C27 H27A 110.4
Li2 C27 H27A 146.0
O6 C27 H27B 110.4
C26 C27 H27B 110.4
Li2 C27 H27B 100.4
H27A C27 H27B 108.6
O6 C28 H28A 109.5
O6 C28 H28B 109.5
H28A C28 H28B 109.5
O6 C28 H28C 109.5
H28A C28 H28C 109.5
H28B C28 H28C 109.5
O1 Li1 O3 104.36(19)
O1 Li1 O4 161.0(2)
O3 Li1 O4 84.31(16)
O1 Li1 Cl1 83.63(14)
O3 Li1 Cl1 114.46(18)
O4 Li1 Cl1 108.48(17)
O1 Li1 F4 70.02(13)
O3 Li1 F4 151.4(2)
O4 Li1 F4 94.17(15)
Cl1 Li1 F4 93.21(13)
O1 Li1 F1 67.88(13)
O3 Li1 F1 88.41(15)
O4 Li1 F1 95.93(16)
Cl1 Li1 F1 147.53(17)
F4 Li1 F1 63.24(10)
O1 Li1 C23 161.5(2)
O3 Li1 C23 57.25(12)
O4 Li1 C23 30.26(9)
Cl1 Li1 C23 105.46(16)
F4 Li1 C23 124.35(16)
F1 Li1 C23 106.36(15)
O1 Li1 Ni1 37.61(8)
O3 Li1 Ni1 103.42(15)
O4 Li1 Ni1 157.39(19)
Cl1 Li1 Ni1 48.93(7)
F4 Li1 Ni1 88.89(12)
F1 Li1 Ni1 105.39(13)
C23 Li1 Ni1 141.85(16)
O2 Li2 O6 115.7(2)
O2 Li2 O5 152.6(2)
O6 Li2 O5 84.09(16)
O2 Li2 F10 72.69(14)
O6 Li2 F10 99.84(18)
O5 Li2 F10 85.83(16)
O2 Li2 Cl1 83.67(15)
O6 Li2 Cl1 113.01(19)
O5 Li2 Cl1 106.81(18)
F10 Li2 Cl1 145.58(19)
O2 Li2 C26 153.5(2)
O6 Li2 C26 56.24(12)
O5 Li2 C26 29.18(9)
F10 Li2 C26 83.55(13)
Cl1 Li2 C26 122.85(17)
O2 Li2 C27 144.0(2)
O6 Li2 C27 28.63(9)
O5 Li2 C27 56.31(12)
F10 Li2 C27 102.31(15)
Cl1 Li2 C27 111.38(16)
C26 Li2 C27 31.11(8)
O2 Li2 Ni1 36.80(8)
O6 Li2 Ni1 114.40(17)
O5 Li2 Ni1 152.7(2)
F10 Li2 Ni1 108.98(14)
Cl1 Li2 Ni1 48.54(7)
C26 Li2 Ni1 166.27(17)
C27 Li2 Ni1 136.46(16)
N2 Ni2 O8 89.99(7)
N2 Ni2 O7 93.08(7)
O8 Ni2 O7 176.70(7)
N2 Ni2 Cl2 173.66(6)
O8 Ni2 Cl2 88.47(5)
O7 Ni2 Cl2 88.61(5)
N2 Ni2 Li4 122.18(10)
O8 Ni2 Li4 39.07(10)
O7 Ni2 Li4 138.9(1)
Cl2 Ni2 Li4 54.10(9)
N2 Ni2 Li3 130.19(10)
O8 Ni2 Li3 137.21(10)
O7 Ni2 Li3 39.5(1)
Cl2 Ni2 Li3 53.21(9)
Li4 Ni2 Li3 107.31(12)
C38 F13 Li3 107.11(15)
C48 F19 Li4 107.28(16)
Ni2 Cl2 Li3 76.74(10)
Ni2 Cl2 Li4 75.96(10)
Li3 Cl2 Li4 152.70(14)
C43 N2 C33 120.22(18)
C43 N2 Ni2 123.01(15)
C33 N2 Ni2 116.36(14)
C31 O7 Ni2 126.01(13)
C31 O7 Li3 132.40(18)
Ni2 O7 Li3 101.54(15)
C41 O8 Ni2 120.84(13)
C41 O8 Li4 131.08(19)
Ni2 O8 Li4 102.21(15)
C52 O9 C51 111.87(19)
C52 O9 Li3 108.03(18)
C51 O9 Li3 122.45(19)
C54 O10 C53 112.8(2)
C54 O10 Li3 129.3(2)
C53 O10 Li3 108.70(19)
C56 O11 C55 111.8(2)
C56 O11 Li4 110.5(2)
C55 O11 Li4 122.4(2)
C58 O12 C57 113.1(2)
C58 O12 Li4 128.3(2)
C57 O12 Li4 107.6(2)
O7 C31 C32 114.93(18)
O7 C31 C39 109.52(18)
C32 C31 C39 108.89(18)
O7 C31 C38 103.73(17)
C32 C31 C38 111.47(18)
C39 C31 C38 108.03(18)
C37 C32 C33 119.2(2)
C37 C32 C31 122.03(19)
C33 C32 C31 118.70(19)
N2 C33 C34 120.8(2)
N2 C33 C32 121.71(19)
C34 C33 C32 117.4(2)
C35 C34 C33 121.9(2)
C35 C34 H34A 119.1
C33 C34 H34A 119.1
C34 C35 C36 121.1(2)
C34 C35 H35A 119.4
C36 C35 H35A 119.4
C37 C36 C35 117.6(2)
C37 C36 C40 120.9(2)
C35 C36 C40 121.5(2)
C36 C37 C32 122.7(2)
C36 C37 H37A 118.6
C32 C37 H37A 118.6
F15 C38 F14 107.75(19)
F15 C38 F13 105.76(18)
F14 C38 F13 105.66(18)
F15 C38 C31 111.58(18)
F14 C38 C31 114.90(19)
F13 C38 C31 110.63(19)
F17 C39 F18 106.8(2)
F17 C39 F16 106.7(2)
F18 C39 F16 106.32(19)
F17 C39 C31 111.88(19)
F18 C39 C31 112.5(2)
F16 C39 C31 112.18(19)
C36 C40 H40A 109.5
C36 C40 H40B 109.5
H40A C40 H40B 109.5
C36 C40 H40C 109.5
H40A C40 H40C 109.5
H40B C40 H40C 109.5
O8 C41 C42 115.64(18)
O8 C41 C48 103.71(18)
C42 C41 C48 110.74(19)
O8 C41 C49 107.08(18)
C42 C41 C49 110.22(18)
C48 C41 C49 109.11(19)
C47 C42 C43 119.0(2)
C47 C42 C41 119.8(2)
C43 C42 C41 121.13(19)
N2 C43 C44 119.5(2)
N2 C43 C42 123.4(2)
C44 C43 C42 116.9(2)
C45 C44 C43 122.4(2)
C45 C44 H44A 118.8
C43 C44 H44A 118.8
C44 C45 C46 120.9(2)
C44 C45 H45A 119.6
C46 C45 H45A 119.6
C45 C46 C47 117.6(2)
C45 C46 C50 121.2(2)
C47 C46 C50 121.2(2)
C46 C47 C42 123.2(2)
C46 C47 H47A 118.4
C42 C47 H47A 118.4
F20 C48 F19 106.2(2)
F20 C48 F21 107.34(19)
F19 C48 F21 106.0(2)
F20 C48 C41 110.9(2)
F19 C48 C41 111.7(2)
F21 C48 C41 114.3(2)
F23 C49 F24 106.74(18)
F23 C49 F22 106.73(19)
F24 C49 F22 106.26(19)
F23 C49 C41 115.01(19)
F24 C49 C41 109.91(19)
F22 C49 C41 111.71(19)
C46 C50 H50A 109.5
C46 C50 H50B 109.5
H50A C50 H50B 109.5
C46 C50 H50C 109.5
H50A C50 H50C 109.5
H50B C50 H50C 109.5
O9 C51 H51A 109.5
O9 C51 H51B 109.5
H51A C51 H51B 109.5
O9 C51 H51C 109.5
H51A C51 H51C 109.5
H51B C51 H51C 109.5
O9 C52 C53 107.7(2)
O9 C52 Li3 42.88(13)
C53 C52 Li3 74.55(16)
O9 C52 H52A 110.2
C53 C52 H52A 110.2
Li3 C52 H52A 97.6
O9 C52 H52B 110.2
C53 C52 H52B 110.2
Li3 C52 H52B 149.0
H52A C52 H52B 108.5
O10 C53 C52 106.9(2)
O10 C53 Li3 42.03(13)
C52 C53 Li3 74.08(16)
O10 C53 H53A 110.3
C52 C53 H53A 110.3
Li3 C53 H53A 98.6
O10 C53 H53B 110.3
C52 C53 H53B 110.3
Li3 C53 H53B 148.0
H53A C53 H53B 108.6
O10 C54 H54A 109.5
O10 C54 H54B 109.5
H54A C54 H54B 109.5
O10 C54 H54C 109.5
H54A C54 H54C 109.5
H54B C54 H54C 109.5
O11 C55 H55A 109.5
O11 C55 H55B 109.5
H55A C55 H55B 109.5
O11 C55 H55C 109.5
H55A C55 H55C 109.5
H55B C55 H55C 109.5
O11 C56 C57 107.1(2)
O11 C56 H56A 110.3
C57 C56 H56A 110.3
O11 C56 H56B 110.3
C57 C56 H56B 110.3
H56A C56 H56B 108.6
O12 C57 C56 107.4(2)
O12 C57 Li4 42.77(14)
C56 C57 Li4 76.60(17)
O12 C57 H57A 110.2
C56 C57 H57A 110.2
Li4 C57 H57A 94.7
O12 C57 H57B 110.2
C56 C57 H57B 110.2
Li4 C57 H57B 150.7
H57A C57 H57B 108.5
O12 C58 H58A 109.5
O12 C58 H58B 109.5
H58A C58 H58B 109.5
O12 C58 H58C 109.5
H58A C58 H58C 109.5
H58B C58 H58C 109.5
O7 Li3 O10 125.2(2)
O7 Li3 O9 139.7(2)
O10 Li3 O9 84.57(17)
O7 Li3 Cl2 85.13(16)
O10 Li3 Cl2 120.4(2)
O9 Li3 Cl2 103.49(18)
O7 Li3 F13 69.75(14)
O10 Li3 F13 103.44(18)
O9 Li3 F13 77.66(15)
Cl2 Li3 F13 136.08(18)
O7 Li3 C52 162.9(2)
O10 Li3 C52 56.68(12)
O9 Li3 C52 29.09(9)
Cl2 Li3 C52 108.85(17)
F13 Li3 C52 93.12(15)
O7 Li3 C53 142.1(2)
O10 Li3 C53 29.27(10)
O9 Li3 C53 56.38(12)
Cl2 Li3 C53 129.33(18)
F13 Li3 C53 88.54(14)
C52 Li3 C53 31.37(9)
O7 Li3 Ni2 38.97(9)
O10 Li3 Ni2 123.14(19)
O9 Li3 Ni2 147.7(2)
Cl2 Li3 Ni2 50.05(8)
F13 Li3 Ni2 107.73(15)
C52 Li3 Ni2 157.62(18)
C53 Li3 Ni2 152.33(18)
O8 Li4 O12 153.2(3)
O8 Li4 O11 105.0(2)
O12 Li4 O11 83.75(18)
O8 Li4 Cl2 84.25(16)
O12 Li4 Cl2 116.9(2)
O11 Li4 Cl2 110.3(2)
O8 Li4 F19 69.64(14)
O12 Li4 F19 83.79(16)
O11 Li4 F19 103.52(18)
Cl2 Li4 F19 141.58(19)
O8 Li4 C57 158.2(2)
O12 Li4 C57 29.61(10)
O11 Li4 C57 56.60(13)
Cl2 Li4 C57 112.11(17)
F19 Li4 C57 101.33(16)
O8 Li4 Ni2 38.72(10)
O12 Li4 Ni2 166.6(2)
O11 Li4 Ni2 98.49(17)
Cl2 Li4 Ni2 49.94(8)
F19 Li4 Ni2 108.28(15)
C57 Li4 Ni2 145.42(18)

loop_
_geom_bond_atom_site_label_1
_geom_bond_atom_site_label_2
_geom_bond_distance
Ni1 N1 1.8285(17)
Ni1 O1 1.8487(14)
Ni1 O2 1.8493(14)
Ni1 Cl1 2.2696(6)
Ni1 Li1 2.942(4)
Ni1 Li2 2.978(4)
Cl1 Li2 2.382(4)
Cl1 Li1 2.416(4)
F1 C8 1.346(3)
F1 Li1 2.627(4)
F2 C8 1.338(3)
F3 C8 1.325(3)
F4 C9 1.348(3)
F4 Li1 2.578(4)
F5 C9 1.334(3)
F6 C9 1.343(3)
F7 C18 1.340(2)
F8 C18 1.332(3)
F9 C18 1.344(3)
F10 C19 1.350(2)
F10 Li2 2.338(4)
F11 C19 1.337(3)
F12 C19 1.344(2)
N1 C7 1.389(3)
N1 C17 1.397(3)
O1 C1 1.378(2)
O1 Li1 1.888(4)
O2 C11 1.388(2)
O2 Li2 1.899(4)
O3 C21 1.424(3)
O3 C22 1.426(3)
O3 Li1 1.951(4)
O4 C24 1.421(3)
O4 C23 1.428(3)
O4 Li1 1.984(4)
O5 C25 1.419(3)
O5 C26 1.428(3)
O5 Li2 1.977(4)
O6 C28 1.423(3)
O6 C27 1.430(3)
O6 Li2 1.940(4)
C1 C2 1.533(3)
C1 C8 1.548(3)
C1 C9 1.548(3)
C2 C3 1.405(3)
C2 C7 1.417(3)
C3 C4 1.380(3)
C3 H3A 0.9300
C4 C5 1.393(3)
C4 C10 1.514(3)
C5 C6 1.373(3)
C5 H5A 0.9300
C6 C7 1.411(3)
C6 H6A 0.9300
C10 H10A 0.9600
C10 H10B 0.9600
C10 H10C 0.9600
C11 C12 1.534(3)
C11 C19 1.549(3)
C11 C18 1.550(3)
C12 C13 1.400(3)
C12 C17 1.409(3)
C13 C14 1.387(3)
C13 H13A 0.9300
C14 C15 1.394(3)
C14 C20 1.511(3)
C15 C16 1.373(3)
C15 H15A 0.9300
C16 C17 1.413(3)
C16 H16A 0.9300
C20 H20A 0.9600
C20 H20B 0.9600
C20 H20C 0.9600
C21 H21A 0.9600
C21 H21B 0.9600
C21 H21C 0.9600
C22 C23 1.492(4)
C22 H22A 0.9700
C22 H22B 0.9700
C23 Li1 2.733(5)
C23 H23A 0.9700
C23 H23B 0.9700
C24 H24A 0.9600
C24 H24B 0.9600
C24 H24C 0.9600
C25 H25A 0.9600
C25 H25B 0.9600
C25 H25C 0.9600
C26 C27 1.494(3)
C26 Li2 2.779(5)
C26 H26A 0.9700
C26 H26B 0.9700
C27 Li2 2.790(4)
C27 H27A 0.9700
C27 H27B 0.9700
C28 H28A 0.9600
C28 H28B 0.9600
C28 H28C 0.9600
Ni2 N2 1.8273(18)
Ni2 O8 1.8487(15)
Ni2 O7 1.8573(15)
Ni2 Cl2 2.2790(7)
Ni2 Li4 2.889(4)
Ni2 Li3 2.894(4)
F13 C38 1.351(3)
F13 Li3 2.485(5)
F14 C38 1.338(3)
F15 C38 1.333(3)
F16 C39 1.344(3)
F17 C39 1.328(3)
F18 C39 1.338(3)
F19 C48 1.344(3)
F19 Li4 2.496(5)
F20 C48 1.342(3)
F21 C48 1.356(3)
F22 C49 1.347(3)
F23 C49 1.333(3)
F24 C49 1.346(3)
Cl2 Li3 2.381(4)
Cl2 Li4 2.412(4)
N2 C43 1.389(3)
N2 C33 1.391(3)
O7 C31 1.381(3)
O7 Li3 1.879(4)
O8 C41 1.380(3)
O8 Li4 1.863(4)
O9 C52 1.414(3)
O9 C51 1.430(3)
O9 Li3 1.979(4)
O10 C54 1.426(3)
O10 C53 1.431(3)
O10 Li3 1.959(4)
O11 C56 1.417(3)
O11 C55 1.436(3)
O11 Li4 1.977(5)
O12 C58 1.423(3)
O12 C57 1.424(3)
O12 Li4 1.957(5)
C31 C32 1.532(3)
C31 C39 1.550(3)
C31 C38 1.551(3)
C32 C37 1.400(3)
C32 C33 1.411(3)
C33 C34 1.409(3)
C34 C35 1.377(3)
C34 H34A 0.9300
C35 C36 1.390(3)
C35 H35A 0.9300
C36 C37 1.387(3)
C36 C40 1.513(3)
C37 H37A 0.9300
C40 H40A 0.9600
C40 H40B 0.9600
C40 H40C 0.9600
C41 C42 1.533(3)
C41 C48 1.543(3)
C41 C49 1.553(3)
C42 C47 1.399(3)
C42 C43 1.417(3)
C43 C44 1.412(3)
C44 C45 1.379(3)
C44 H44A 0.9300
C45 C46 1.385(3)
C45 H45A 0.9300
C46 C47 1.385(3)
C46 C50 1.513(3)
C47 H47A 0.9300
C50 H50A 0.9600
C50 H50B 0.9600
C50 H50C 0.9600
C51 H51A 0.9600
C51 H51B 0.9600
C51 H51C 0.9600
C52 C53 1.497(4)
C52 Li3 2.765(5)
C52 H52A 0.9700
C52 H52B 0.9700
C53 Li3 2.771(5)
C53 H53A 0.9700
C53 H53B 0.9700
C54 H54A 0.9600
C54 H54B 0.9600
C54 H54C 0.9600
C55 H55A 0.9600
C55 H55B 0.9600
C55 H55C 0.9600
C56 C57 1.492(4)
C56 H56A 0.9700
C56 H56B 0.9700
C57 Li4 2.747(5)
C57 H57A 0.9700
C57 H57B 0.9700
C58 H58A 0.9600
C58 H58B 0.9600
C58 H58C 0.9600
